data_4123746
loop_
_publ_author_name
'Qin, Jun-Sheng'
'Du, Dong-Ying'
'Guan, Wei'
'Bo, Xiang-Jie'
'Li, Ya-Fei'
'Guo, Li-Ping'
'Su, Zhong-Min'
'Wang, Yuan-Yuan'
'Lan, Ya-Qian'
'Zhou, Hong-Cai'

_publ_section_title
;
 Ultrastable Polymolybdate-Based Metal-Organic Frameworks as Highly Active
 Electrocatalysts for Hydrogen Generation from Water.
;
_journal_issue 22
_journal_name_full 'Journal of the American Chemical Society'
_journal_page_first 7169
_journal_page_last 7177
_journal_paper_doi 10.1021/jacs.5b02688
_journal_volume 137
_journal_year 2015
_chemical_formula_moiety 'C84 H168 Mo12 N3 O66 P Zn4'
_chemical_formula_sum 'C84 H168 Mo12 N3 O66 P Zn4'
_chemical_formula_weight 3719.94
_chemical_name_systematic
;
 ?
;
_space_group_IT_number 230
_symmetry_cell_setting cubic
_symmetry_space_group_name_Hall '-I 4bd 2c 3'
_symmetry_space_group_name_H-M 'I a -3 d'
_atom_sites_solution_hydrogens geom
_atom_sites_solution_primary direct
_atom_sites_solution_secondary difmap
_audit_creation_method SHELXL-97
_cell_angle_alpha 90.0000(10)
_cell_angle_beta 90.0000(10)
_cell_angle_gamma 90.0000(10)
_cell_formula_units_Z 24
_cell_length_a 48.9280(13)
_cell_length_b 48.9280(13)
_cell_length_c 48.9280(12)
_cell_measurement_temperature 293(2)
_cell_volume 117131(5)
_computing_cell_refinement 'SMART (Bruker, 1997)'
_computing_data_collection 'SMART (Bruker, 1997)'
_computing_data_reduction SAINT
_computing_molecular_graphics 'SHELXTL-PLUS (Sheldrick, 1990)'
_computing_publication_material SHELXL-97
_computing_structure_refinement 'SHELXL-97 (Sheldrick, 1997)'
_computing_structure_solution 'SHELXS-97(Sheldrick, 1997)'
_diffrn_ambient_temperature 293(2)
_diffrn_measured_fraction_theta_full 0.999
_diffrn_measured_fraction_theta_max 0.999
_diffrn_measurement_device_type 'Bruker APEX CCD area-detector'
_diffrn_measurement_method '\w scans'
_diffrn_radiation_monochromator graphite
_diffrn_radiation_source 'fine-focus sealed tube'
_diffrn_radiation_type MoK\a
_diffrn_radiation_wavelength 0.71073
_diffrn_reflns_av_R_equivalents 0.1434
_diffrn_reflns_av_sigmaI/netI 0.0719
_diffrn_reflns_limit_h_max 58
_diffrn_reflns_limit_h_min -43
_diffrn_reflns_limit_k_max 57
_diffrn_reflns_limit_k_min -58
_diffrn_reflns_limit_l_max 58
_diffrn_reflns_limit_l_min -53
_diffrn_reflns_number 291899
_diffrn_reflns_theta_full 25.00
_diffrn_reflns_theta_max 25.00
_diffrn_reflns_theta_min 1.86
_exptl_absorpt_coefficient_mu 1.293
_exptl_absorpt_correction_T_max 0.7729
_exptl_absorpt_correction_T_min 0.7466
_exptl_absorpt_correction_type multi-scan
_exptl_absorpt_process_details 'SADABS(Sheldrick, 1996)'
_exptl_crystal_density_diffrn 1.266
_exptl_crystal_density_method 'not measured'
_exptl_crystal_F_000 44640
_exptl_crystal_size_max 0.24
_exptl_crystal_size_mid 0.23
_exptl_crystal_size_min 0.21
_platon_squeeze_details
;
;
_refine_diff_density_max 0.738
_refine_diff_density_min -0.396
_refine_diff_density_rms 0.069
_refine_ls_extinction_method none
_refine_ls_goodness_of_fit_ref 1.004
_refine_ls_hydrogen_treatment constr
_refine_ls_matrix_type full
_refine_ls_number_parameters 228
_refine_ls_number_reflns 8620
_refine_ls_number_restraints 54
_refine_ls_restrained_S_all 1.028
_refine_ls_R_factor_all 0.2090
_refine_ls_R_factor_gt 0.0693
_refine_ls_shift/su_max 0.001
_refine_ls_shift/su_mean 0.000
_refine_ls_structure_factor_coef Fsqd
_refine_ls_weighting_details 'calc w=1/[\s^2^(Fo^2^)+(0.0891P)^2^+0.0000P] where P=(Fo^2^+2Fc^2^)/3'
_refine_ls_weighting_scheme calc
_refine_ls_wR_factor_gt 0.1664
_refine_ls_wR_factor_ref 0.2045
_reflns_number_gt 3299
_reflns_number_total 8620
_reflns_threshold_expression >2\s(I)
_cod_data_source_file ja5b02688_si_002.cif
_cod_data_source_block NENU-500
_cod_depositor_comments 'Adding full bibliography for 4123745--4123747.cif.'
_cod_original_sg_symbol_Hall -I4bd2c3
_cod_original_sg_symbol_H-M Ia-3d
_cod_database_code 4123746

loop_
_symmetry_equiv_pos_as_xyz
'x, y, z'
'-x, -y+1/2, z'
'x, -y, -z+1/2'
'-x+1/2, y, -z'
'z, x, y'
'y, z, x'
'-z, -x+1/2, y'
'-y+1/2, z, -x'
'z, -x, -y+1/2'
'-y, -z+1/2, x'
'-z+1/2, x, -y'
'y, -z, -x+1/2'
'-y+1/4, -x+1/4, -z+1/4'
'y+3/4, x+1/4, -z+1/4'
'y+1/4, -x+1/4, z+3/4'
'-y+1/4, x+3/4, z+1/4'
'-x+1/4, -z+1/4, -y+1/4'
'-z+1/4, -y+1/4, -x+1/4'
'x+3/4, z+1/4, -y+1/4'
'-z+1/4, y+3/4, x+1/4'
'x+1/4, -z+1/4, y+3/4'
'z+3/4, y+1/4, -x+1/4'
'-x+1/4, z+3/4, y+1/4'
'z+1/4, -y+1/4, x+3/4'
'x+1/2, y+1/2, z+1/2'
'-x+1/2, -y+1, z+1/2'
'x+1/2, -y+1/2, -z+1'
'-x+1, y+1/2, -z+1/2'
'z+1/2, x+1/2, y+1/2'
'y+1/2, z+1/2, x+1/2'
'-z+1/2, -x+1, y+1/2'
'-y+1, z+1/2, -x+1/2'
'z+1/2, -x+1/2, -y+1'
'-y+1/2, -z+1, x+1/2'
'-z+1, x+1/2, -y+1/2'
'y+1/2, -z+1/2, -x+1'
'-y+3/4, -x+3/4, -z+3/4'
'y+5/4, x+3/4, -z+3/4'
'y+3/4, -x+3/4, z+5/4'
'-y+3/4, x+5/4, z+3/4'
'-x+3/4, -z+3/4, -y+3/4'
'-z+3/4, -y+3/4, -x+3/4'
'x+5/4, z+3/4, -y+3/4'
'-z+3/4, y+5/4, x+3/4'
'x+3/4, -z+3/4, y+5/4'
'z+5/4, y+3/4, -x+3/4'
'-x+3/4, z+5/4, y+3/4'
'z+3/4, -y+3/4, x+5/4'
'-x, -y, -z'
'x, y-1/2, -z'
'-x, y, z-1/2'
'x-1/2, -y, z'
'-z, -x, -y'
'-y, -z, -x'
'z, x-1/2, -y'
'y-1/2, -z, x'
'-z, x, y-1/2'
'y, z-1/2, -x'
'z-1/2, -x, y'
'-y, z, x-1/2'
'y-1/4, x-1/4, z-1/4'
'-y-3/4, -x-1/4, z-1/4'
'-y-1/4, x-1/4, -z-3/4'
'y-1/4, -x-3/4, -z-1/4'
'x-1/4, z-1/4, y-1/4'
'z-1/4, y-1/4, x-1/4'
'-x-3/4, -z-1/4, y-1/4'
'z-1/4, -y-3/4, -x-1/4'
'-x-1/4, z-1/4, -y-3/4'
'-z-3/4, -y-1/4, x-1/4'
'x-1/4, -z-3/4, -y-1/4'
'-z-1/4, y-1/4, -x-3/4'
'-x+1/2, -y+1/2, -z+1/2'
'x+1/2, y, -z+1/2'
'-x+1/2, y+1/2, z'
'x, -y+1/2, z+1/2'
'-z+1/2, -x+1/2, -y+1/2'
'-y+1/2, -z+1/2, -x+1/2'
'z+1/2, x, -y+1/2'
'y, -z+1/2, x+1/2'
'-z+1/2, x+1/2, y'
'y+1/2, z, -x+1/2'
'z, -x+1/2, y+1/2'
'-y+1/2, z+1/2, x'
'y+1/4, x+1/4, z+1/4'
'-y-1/4, -x+1/4, z+1/4'
'-y+1/4, x+1/4, -z-1/4'
'y+1/4, -x-1/4, -z+1/4'
'x+1/4, z+1/4, y+1/4'
'z+1/4, y+1/4, x+1/4'
'-x-1/4, -z+1/4, y+1/4'
'z+1/4, -y-1/4, -x+1/4'
'-x+1/4, z+1/4, -y-1/4'
'-z-1/4, -y+1/4, x+1/4'
'x+1/4, -z-1/4, -y+1/4'
'-z+1/4, y+1/4, -x-1/4'

loop_
_atom_site_label
_atom_site_type_symbol
_atom_site_fract_x
_atom_site_fract_y
_atom_site_fract_z
_atom_site_U_iso_or_equiv
_atom_site_adp_type
_atom_site_occupancy
_atom_site_symmetry_multiplicity
_atom_site_calc_flag
_atom_site_refinement_flags
C1 C 0.5668(3) 1.0093(3) 0.8627(3) 0.155(5) Uani 1 1 d .
C2 C 0.5478(2) 1.0116(2) 0.8858(3) 0.152(4) Uani 1 1 d .
C3 C 0.5583(2) 1.0174(2) 0.9103(3) 0.148(4) Uani 1 1 d U
H3 H 0.5770 1.0204 0.9116 0.177 Uiso 1 1 calc R
C4 C 0.5419(2) 1.0191(2) 0.9350(2) 0.161(4) Uani 1 1 d U
H4 H 0.5496 1.0229 0.9519 0.193 Uiso 1 1 calc R
C5 C 0.5137(2) 1.0149(2) 0.9318(3) 0.161(4) Uani 1 1 d U
C6 C 0.5035(3) 1.0093(2) 0.9064(3) 0.193(5) Uani 1 1 d U
H6 H 0.4847 1.0073 0.9039 0.232 Uiso 1 1 calc R
C7 C 0.5223(3) 1.0063(2) 0.8830(2) 0.167(4) Uani 1 1 d U
H7 H 0.5156 1.0005 0.8662 0.200 Uiso 1 1 calc R
C8 C 0.4969(2) 1.0178(3) 0.9567(2) 0.164(4) Uani 1 1 d U
C9 C 0.5003(2) 1.0401(2) 0.9735(2) 0.159(4) Uani 1 1 d U
H9 H 0.5140 1.0528 0.9700 0.190 Uiso 1 1 calc R
O1 O 0.60789(10) 0.97381(9) 0.75233(9) 0.0920(14) Uani 1 1 d .
O2 O 0.60399(11) 0.97433(11) 0.81165(10) 0.124(2) Uani 1 1 d .
O3 O 0.60928(13) 0.91562(12) 0.75694(12) 0.145(2) Uani 1 1 d .
O4 O 0.56837(13) 0.94804(12) 0.78218(12) 0.148(2) Uani 1 1 d .
O5 O 0.60316(15) 0.91448(13) 0.81386(13) 0.171(3) Uani 1 1 d .
O6 O 0.64558(12) 0.94359(10) 0.78637(11) 0.1246(19) Uani 1 1 d .
O7 O 0.67920(17) 0.97614(12) 0.80800(11) 0.158(3) Uani 1 1 d .
O8 O 0.64657(15) 0.95085(14) 0.84527(13) 0.177(3) Uani 1 1 d .
O9 O 0.55877(12) 0.99725(13) 0.72512(13) 0.143(2) Uani 1 1 d .
O10 O 0.52201(15) 0.96327(17) 0.75335(19) 0.223(4) Uani 1 1 d .
O11 O 0.55479(17) 1.00613(17) 0.84094(19) 0.158(3) Uani 1 1 d .
O12 O 0.59239(18) 1.01026(17) 0.86508(15) 0.172(3) Uani 1 1 d .
P1 P 0.6250 1.0000 0.7500 0.0876(12) Uani 1 4 d S
Zn1 Zn 0.57844(2) 1.00518(2) 0.80894(2) 0.1330(5) Uani 1 1 d .
Mo1 Mo 0.60679(2) 0.939824(17) 0.791673(17) 0.1273(4) Uani 1 1 d .
Mo2 Mo 0.64269(2) 0.969150(18) 0.816524(17) 0.1275(4) Uani 1 1 d .
Mo3 Mo 0.556035(19) 0.96726(2) 0.75266(2) 0.1451(5) Uani 1 1 d .

loop_
_atom_site_aniso_label
_atom_site_aniso_U_11
_atom_site_aniso_U_22
_atom_site_aniso_U_33
_atom_site_aniso_U_23
_atom_site_aniso_U_13
_atom_site_aniso_U_12
C1 0.143(13) 0.178(11) 0.143(12) -0.024(10) 0.044(13) -0.016(10)
C2 0.113(9) 0.178(10) 0.167(12) -0.036(8) 0.036(9) -0.054(7)
C3 0.145(6) 0.152(6) 0.146(6) -0.005(5) 0.027(6) -0.016(5)
C4 0.154(6) 0.173(6) 0.156(6) -0.032(5) 0.031(6) -0.027(5)
C5 0.137(7) 0.179(8) 0.166(8) -0.038(7) 0.037(7) -0.052(6)
C6 0.178(8) 0.209(9) 0.192(8) -0.026(7) 0.031(8) -0.041(7)
C7 0.158(8) 0.192(8) 0.150(7) -0.058(6) 0.038(7) -0.026(7)
C8 0.160(7) 0.177(7) 0.156(7) -0.075(6) 0.075(6) -0.058(6)
C9 0.149(7) 0.163(7) 0.163(7) -0.052(7) 0.057(6) -0.047(6)
O1 0.109(4) 0.078(3) 0.089(3) 0.008(3) -0.005(3) -0.003(3)
O2 0.147(5) 0.135(5) 0.088(4) 0.053(3) 0.018(3) 0.021(4)
O3 0.194(6) 0.118(5) 0.123(5) 0.006(4) -0.013(4) -0.038(4)
O4 0.174(6) 0.136(5) 0.132(5) 0.041(4) 0.023(4) -0.026(4)
O5 0.231(8) 0.137(5) 0.144(6) 0.050(4) 0.004(5) 0.010(5)
O6 0.148(5) 0.089(4) 0.137(5) 0.015(3) -0.032(4) 0.005(3)
O7 0.266(9) 0.119(5) 0.088(4) 0.011(4) -0.062(5) 0.009(5)
O8 0.238(8) 0.166(6) 0.127(5) 0.008(5) -0.050(5) 0.060(6)
O9 0.149(5) 0.147(5) 0.133(5) 0.039(4) -0.047(4) -0.015(4)
O10 0.141(7) 0.222(8) 0.305(10) 0.079(7) -0.004(6) -0.062(6)
O11 0.145(7) 0.165(7) 0.163(7) -0.015(6) 0.070(6) 0.000(5)
O12 0.166(7) 0.219(8) 0.130(6) -0.039(5) 0.049(6) -0.033(7)
P1 0.105(3) 0.0788(17) 0.0788(17) 0.000 0.000 0.000
Zn1 0.1474(10) 0.1273(9) 0.1242(10) 0.0261(7) 0.0560(8) 0.0172(8)
Mo1 0.1691(10) 0.0969(6) 0.1159(7) 0.0306(5) 0.0079(6) 0.0066(6)
Mo2 0.1653(10) 0.1260(7) 0.0911(6) 0.0032(5) -0.0112(6) 0.0319(6)
Mo3 0.1210(8) 0.1468(9) 0.1675(9) 0.0546(8) -0.0074(6) -0.0267(6)

loop_
_atom_type_symbol
_atom_type_description
_atom_type_scat_dispersion_real
_atom_type_scat_dispersion_imag
_atom_type_scat_source
C C 0.0033 0.0016 'International Tables Vol C Tables 4.2.6.8 and 6.1.1.4'
H H 0.0000 0.0000 'International Tables Vol C Tables 4.2.6.8 and 6.1.1.4'
O O 0.0106 0.0060 'International Tables Vol C Tables 4.2.6.8 and 6.1.1.4'
N N 0.0061 0.0033 'International Tables Vol C Tables 4.2.6.8 and 6.1.1.4'
P P 0.1023 0.0942 'International Tables Vol C Tables 4.2.6.8 and 6.1.1.4'
Zn Zn 0.2839 1.4301 'International Tables Vol C Tables 4.2.6.8 and 6.1.1.4'
Mo Mo -1.6832 0.6857 'International Tables Vol C Tables 4.2.6.8 and 6.1.1.4'

loop_
_geom_angle_atom_site_label_1
_geom_angle_atom_site_label_2
_geom_angle_atom_site_label_3
_geom_angle
_geom_angle_site_symmetry_1
_geom_angle_site_symmetry_3
O11 C1 O12 124.1(15) . .
O11 C1 C2 111.9(14) . .
O12 C1 C2 124.0(14) . .
C7 C2 C3 120.9(13) . .
C7 C2 C1 121.4(13) . .
C3 C2 C1 117.5(12) . .
C2 C3 C4 123.1(12) . .
C2 C3 H3 118.4 . .
C4 C3 H3 118.4 . .
C5 C4 C3 116.2(11) . .
C5 C4 H4 121.9 . .
C3 C4 H4 121.9 . .
C6 C5 C4 119.5(12) . .
C6 C5 C8 124.3(12) . .
C4 C5 C8 116.2(12) . .
C5 C6 C7 119.7(12) . .
C5 C6 H6 120.1 . .
C7 C6 H6 120.1 . .
C2 C7 C6 120.3(12) . .
C2 C7 H7 119.9 . .
C6 C7 H7 119.9 . .
C9 C8 C9 120.9(11) . 33_466
C9 C8 C5 120.2(11) . .
C9 C8 C5 117.9(11) 33_466 .
C8 C9 C8 118.8(11) . 34_665
C8 C9 H9 120.6 . .
C8 C9 H9 120.6 34_665 .
Mo2 O2 Mo1 83.1(2) . .
Mo2 O2 Zn1 137.4(3) . .
Mo1 O2 Zn1 132.4(3) . .
Mo2 O3 Mo1 119.6(3) 67_775 .
Mo3 O4 Mo1 127.2(3) . .
Mo1 O6 Mo2 83.5(2) . .
Mo1 O6 Zn1 136.7(3) . 67_775
Mo2 O6 Zn1 132.1(3) . 67_775
Mo2 O7 Mo3 128.6(3) . 93_657
Zn1 O9 Mo3 124.9(4) 3_576 .
Zn1 O9 Mo3 122.8(3) 3_576 3_576
Mo3 O9 Mo3 105.1(3) . 3_576
C1 O11 Zn1 114.6(10) . .
O1 P1 O1 107.30(16) 3_576 93_657
O1 P1 O1 113.9(3) 3_576 .
O1 P1 O1 107.30(16) 93_657 .
O1 P1 O1 107.30(16) 3_576 67_775
O1 P1 O1 113.9(3) 93_657 67_775
O1 P1 O1 107.30(16) . 67_775
O9 Zn1 O11 113.6(3) 3_576 .
O9 Zn1 O2 109.2(2) 3_576 .
O11 Zn1 O2 110.0(3) . .
O9 Zn1 O6 108.2(2) 3_576 93_657
O11 Zn1 O6 114.3(3) . 93_657
O2 Zn1 O6 100.8(2) . 93_657
O5 Mo1 O6 105.4(3) . .
O5 Mo1 O2 108.1(3) . .
O6 Mo1 O2 93.1(2) . .
O5 Mo1 O4 101.8(3) . .
O6 Mo1 O4 152.4(2) . .
O2 Mo1 O4 82.8(2) . .
O5 Mo1 O3 96.6(3) . .
O6 Mo1 O3 83.5(2) . .
O2 Mo1 O3 155.0(2) . .
O4 Mo1 O3 88.8(3) . .
O5 Mo1 Mo2 100.4(3) . .
O6 Mo1 Mo2 48.48(17) . .
O2 Mo1 Mo2 47.95(17) . .
O4 Mo1 Mo2 130.28(18) . .
O3 Mo1 Mo2 131.69(18) . .
O8 Mo2 O7 100.2(3) . .
O8 Mo2 O2 106.6(3) . .
O7 Mo2 O2 152.8(2) . .
O8 Mo2 O6 106.6(3) . .
O7 Mo2 O6 83.0(2) . .
O2 Mo2 O6 93.6(2) . .
O8 Mo2 O3 97.4(3) . 93_657
O7 Mo2 O3 88.6(3) . 93_657
O2 Mo2 O3 83.5(3) . 93_657
O6 Mo2 O3 155.6(2) . 93_657
O8 Mo2 Mo1 100.1(3) . .
O7 Mo2 Mo1 130.55(18) . .
O2 Mo2 Mo1 48.97(18) . .
O6 Mo2 Mo1 47.98(17) . .
O3 Mo2 Mo1 132.30(18) 93_657 .
O10 Mo3 O4 104.6(3) . .
O10 Mo3 O7 108.1(4) . 67_775
O4 Mo3 O7 94.5(3) . 67_775
O10 Mo3 O9 99.5(3) . .
O4 Mo3 O9 152.9(3) . .
O7 Mo3 O9 89.5(3) 67_775 .
O10 Mo3 O9 98.8(4) . 3_576
O4 Mo3 O9 89.7(3) . 3_576
O7 Mo3 O9 150.7(3) 67_775 3_576
O9 Mo3 O9 74.4(3) . 3_576
O10 Mo3 Mo3 96.8(3) . 3_576
O4 Mo3 Mo3 125.3(2) . 3_576
O7 Mo3 Mo3 125.66(17) 67_775 3_576
O9 Mo3 Mo3 38.1(2) . 3_576
O9 Mo3 Mo3 36.86(16) 3_576 3_576

loop_
_geom_bond_atom_site_label_1
_geom_bond_atom_site_label_2
_geom_bond_distance
_geom_bond_site_symmetry_2
C1 O11 1.228(13) .
C1 O12 1.257(14) .
C1 C2 1.467(17) .
C2 C7 1.283(13) .
C2 C3 1.334(13) .
C3 C4 1.454(12) .
C3 H3 0.9300 .
C4 C5 1.401(13) .
C4 H4 0.9300 .
C5 C6 1.368(14) .
C5 C8 1.479(13) .
C6 C7 1.474(14) .
C6 H6 0.9300 .
C7 H7 0.9300 .
C8 C9 1.375(10) .
C8 C9 1.457(11) 33_466
C9 C8 1.457(11) 34_665
C9 H9 0.9300 .
O1 P1 1.535(5) .
O2 Mo2 1.925(6) .
O2 Mo1 1.956(6) .
O2 Zn1 1.964(5) .
O3 Mo2 2.047(6) 67_775
O3 Mo1 2.075(6) .
O4 Mo3 1.826(6) .
O4 Mo1 1.978(7) .
O5 Mo1 1.658(6) .
O6 Mo1 1.924(6) .
O6 Mo2 1.939(6) .
O6 Zn1 1.991(6) 67_775
O7 Mo2 1.866(8) .
O7 Mo3 1.932(7) 93_657
O8 Mo2 1.678(6) .
O9 Zn1 1.928(7) 3_576
O9 Mo3 1.997(6) .
O9 Mo3 2.053(7) 3_576
O10 Mo3 1.677(7) .
O11 Zn1 1.947(8) .
P1 O1 1.535(5) 3_576
P1 O1 1.535(5) 93_657
P1 O1 1.535(5) 67_775
Zn1 O9 1.928(7) 3_576
Zn1 O6 1.991(6) 93_657
Mo1 Mo2 2.5735(14) .
Mo2 O3 2.047(6) 93_657
Mo3 O7 1.932(7) 67_775
Mo3 O9 2.053(7) 3_576
Mo3 Mo3 3.215(2) 3_576

loop_
_geom_torsion_atom_site_label_1
_geom_torsion_atom_site_label_2
_geom_torsion_atom_site_label_3
_geom_torsion_atom_site_label_4
_geom_torsion
_geom_torsion_site_symmetry_1
_geom_torsion_site_symmetry_4
O11 C1 C2 C7 11(2) . .
O12 C1 C2 C7 -169.0(14) . .
O11 C1 C2 C3 -174.6(13) . .
O12 C1 C2 C3 6(2) . .
C7 C2 C3 C4 -3(2) . .
C1 C2 C3 C4 -177.4(11) . .
C2 C3 C4 C5 -1.0(17) . .
C3 C4 C5 C6 0.4(17) . .
C3 C4 C5 C8 -177.5(10) . .
C4 C5 C6 C7 3.3(19) . .
C8 C5 C6 C7 -178.9(11) . .
C3 C2 C7 C6 7(2) . .
C1 C2 C7 C6 -178.9(11) . .
C5 C6 C7 C2 -7(2) . .
C6 C5 C8 C9 -130.6(14) . .
C4 C5 C8 C9 47.3(17) . .
C6 C5 C8 C9 38.0(19) . 33_466
C4 C5 C8 C9 -144.2(12) . 33_466
C9 C8 C9 C8 8(3) 33_466 34_665
C5 C8 C9 C8 175.9(8) . 34_665
O12 C1 O11 Zn1 -4(2) . .
C2 C1 O11 Zn1 176.3(7) . .
C1 O11 Zn1 O9 -175.9(10) . 3_576
C1 O11 Zn1 O2 61.3(11) . .
C1 O11 Zn1 O6 -51.1(11) . 93_657
Mo2 O2 Zn1 O9 123.0(4) . 3_576
Mo1 O2 Zn1 O9 -15.6(4) . 3_576
Mo2 O2 Zn1 O11 -111.8(4) . .
Mo1 O2 Zn1 O11 109.6(4) . .
Mo2 O2 Zn1 O6 9.2(4) . 93_657
Mo1 O2 Zn1 O6 -129.4(3) . 93_657
Mo2 O6 Mo1 O5 -90.4(3) . .
Zn1 O6 Mo1 O5 120.0(4) 67_775 .
Mo2 O6 Mo1 O2 19.37(19) . .
Zn1 O6 Mo1 O2 -130.2(4) 67_775 .
Mo2 O6 Mo1 O4 99.8(5) . .
Zn1 O6 Mo1 O4 -49.8(7) 67_775 .
Mo2 O6 Mo1 O3 174.5(2) . .
Zn1 O6 Mo1 O3 24.9(4) 67_775 .
Zn1 O6 Mo1 Mo2 -149.6(5) 67_775 .
Mo2 O2 Mo1 O5 87.8(3) . .
Zn1 O2 Mo1 O5 -119.1(4) . .
Mo2 O2 Mo1 O6 -19.5(2) . .
Zn1 O2 Mo1 O6 133.6(4) . .
Mo2 O2 Mo1 O4 -172.1(2) . .
Zn1 O2 Mo1 O4 -19.0(3) . .
Mo2 O2 Mo1 O3 -100.7(6) . .
Zn1 O2 Mo1 O3 52.5(8) . .
Zn1 O2 Mo1 Mo2 153.2(4) . .
Mo3 O4 Mo1 O5 -162.7(4) . .
Mo3 O4 Mo1 O6 7.3(8) . .
Mo3 O4 Mo1 O2 90.2(4) . .
Mo3 O4 Mo1 O3 -66.2(4) . .
Mo3 O4 Mo1 Mo2 82.6(4) . .
Mo2 O3 Mo1 O5 169.2(4) 67_775 .
Mo2 O3 Mo1 O6 -86.0(3) 67_775 .
Mo2 O3 Mo1 O2 -2.7(8) 67_775 .
Mo2 O3 Mo1 O4 67.5(3) 67_775 .
Mo2 O3 Mo1 Mo2 -80.5(4) 67_775 .
Mo3 O7 Mo2 O8 -164.7(4) 93_657 .
Mo3 O7 Mo2 O2 5.4(8) 93_657 .
Mo3 O7 Mo2 O6 89.6(4) 93_657 .
Mo3 O7 Mo2 O3 -67.4(4) 93_657 93_657
Mo3 O7 Mo2 Mo1 82.4(4) 93_657 .
Mo1 O2 Mo2 O8 -89.1(3) . .
Zn1 O2 Mo2 O8 120.4(4) . .
Mo1 O2 Mo2 O7 101.1(5) . .
Zn1 O2 Mo2 O7 -49.5(8) . .
Mo1 O2 Mo2 O6 19.4(2) . .
Zn1 O2 Mo2 O6 -131.1(4) . .
Mo1 O2 Mo2 O3 175.1(2) . 93_657
Zn1 O2 Mo2 O3 24.5(4) . 93_657
Zn1 O2 Mo2 Mo1 -150.5(4) . .
Mo1 O6 Mo2 O8 88.8(3) . .
Zn1 O6 Mo2 O8 -119.1(4) 67_775 .
Mo1 O6 Mo2 O7 -172.6(2) . .
Zn1 O6 Mo2 O7 -20.5(4) 67_775 .
Mo1 O6 Mo2 O2 -19.7(2) . .
Zn1 O6 Mo2 O2 132.4(4) 67_775 .
Mo1 O6 Mo2 O3 -101.9(6) . 93_657
Zn1 O6 Mo2 O3 50.2(8) 67_775 93_657
Zn1 O6 Mo2 Mo1 152.1(4) 67_775 .
O5 Mo1 Mo2 O8 -1.8(3) . .
O6 Mo1 Mo2 O8 -103.2(3) . .
O2 Mo1 Mo2 O8 103.2(3) . .
O4 Mo1 Mo2 O8 113.5(3) . .
O3 Mo1 Mo2 O8 -110.6(3) . .
O5 Mo1 Mo2 O7 111.1(3) . .
O6 Mo1 Mo2 O7 9.6(3) . .
O2 Mo1 Mo2 O7 -143.9(3) . .
O4 Mo1 Mo2 O7 -133.6(3) . .
O3 Mo1 Mo2 O7 2.3(3) . .
O5 Mo1 Mo2 O2 -105.1(3) . .
O6 Mo1 Mo2 O2 153.5(3) . .
O4 Mo1 Mo2 O2 10.2(3) . .
O3 Mo1 Mo2 O2 146.2(3) . .
O5 Mo1 Mo2 O6 101.4(3) . .
O2 Mo1 Mo2 O6 -153.5(3) . .
O4 Mo1 Mo2 O6 -143.3(3) . .
O3 Mo1 Mo2 O6 -7.3(3) . .
O5 Mo1 Mo2 O3 -111.7(4) . 93_657
O6 Mo1 Mo2 O3 146.9(3) . 93_657
O2 Mo1 Mo2 O3 -6.7(3) . 93_657
O4 Mo1 Mo2 O3 3.6(3) . 93_657
O3 Mo1 Mo2 O3 139.5(4) . 93_657
Mo1 O4 Mo3 O10 171.8(5) . .
Mo1 O4 Mo3 O7 61.8(4) . 67_775
Mo1 O4 Mo3 O9 -36.0(9) . .
Mo1 O4 Mo3 O9 -89.2(4) . 3_576
Mo1 O4 Mo3 Mo3 -78.7(4) . 3_576
Zn1 O9 Mo3 O10 -120.5(5) 3_576 .
Mo3 O9 Mo3 O10 88.8(4) 3_576 .
Zn1 O9 Mo3 O4 86.7(7) 3_576 .
Mo3 O9 Mo3 O4 -64.0(7) 3_576 .
Zn1 O9 Mo3 O7 -12.3(4) 3_576 67_775
Mo3 O9 Mo3 O7 -162.9(3) 3_576 67_775
Zn1 O9 Mo3 O9 142.9(2) 3_576 3_576
Mo3 O9 Mo3 O9 -7.7(3) 3_576 3_576
Zn1 O9 Mo3 Mo3 150.7(5) 3_576 3_576

loop_
_platon_squeeze_void_nr
_platon_squeeze_void_average_x
_platon_squeeze_void_average_y
_platon_squeeze_void_average_z
_platon_squeeze_void_volume
_platon_squeeze_void_count_electrons
_platon_squeeze_void_content
1 0.192 0.012 -0.003 86243 9721 ' '
